data_4107178
loop_
_publ_author_name
'Matthew Jeletic'
'Po-Heng Lin'
'Jennifer J. Le Roy'
'Ilia Korobkov'
'Serge I. Gorelsky'
'Muralee Murugesu'

_publ_section_title
;
 An Organometallic Sandwich Lanthanide Single-Ion Magnet with an Unusual
 Multiple Relaxation Mechanism
;
_journal_name_full 'Journal of the American Chemical Society'
_journal_page_first 19286
_journal_page_last 19289
_journal_paper_doi 10.1021/ja207891y
_journal_volume 133
_journal_year 2011
_chemical_formula_sum 'C39.5 H70 Dy Li O3 Si4'
_chemical_formula_weight 874.76
_chemical_name_systematic
; 
 ? 
;
_space_group_IT_number 14
_symmetry_cell_setting monoclinic
_symmetry_space_group_name_Hall '-P 2ybc'
_symmetry_space_group_name_H-M 'P 1 21/c 1'
_atom_sites_solution_hydrogens geom
_atom_sites_solution_primary direct
_atom_sites_solution_secondary difmap
_audit_creation_method SHELXL-97
_cell_angle_alpha 90.00
_cell_angle_beta 99.964(8)
_cell_angle_gamma 90.00
_cell_formula_units_Z 4
_cell_length_a 10.5615(16)
_cell_length_b 19.679(3)
_cell_length_c 22.733(3)
_cell_measurement_reflns_used 9998
_cell_measurement_temperature 200(2)
_cell_measurement_theta_max 28.29
_cell_measurement_theta_min 2.64
_cell_volume 4653.6(12)
_computing_cell_refinement 'APEX II, Bruker (2009)'
_computing_data_collection 'APEX II, Bruker (2009)'
_computing_data_reduction 'XPREP, Bruker (2009)'
_computing_molecular_graphics 'SHELXTL, Bruker (2004)'
_computing_publication_material 'SHELXTL, Bruker (2004)'
_computing_structure_refinement 'SHELXL-97 (Sheldrick, 2008)'
_computing_structure_solution 'SHELXS-97 (Sheldrick, 2008)'
_diffrn_ambient_temperature 200(2)
_diffrn_measured_fraction_theta_full 0.991
_diffrn_measured_fraction_theta_max 0.991
_diffrn_measurement_device_type 'Bruker APEX-II CCD'
_diffrn_measurement_method '\f and \w scans'
_diffrn_radiation_monochromator graphite
_diffrn_radiation_source 'fine-focus sealed tube'
_diffrn_radiation_type MoK\a
_diffrn_radiation_wavelength 0.71073
_diffrn_reflns_av_R_equivalents 0.0215
_diffrn_reflns_av_sigmaI/netI 0.0194
_diffrn_reflns_limit_h_max 14
_diffrn_reflns_limit_h_min -13
_diffrn_reflns_limit_k_max 26
_diffrn_reflns_limit_k_min -25
_diffrn_reflns_limit_l_max 30
_diffrn_reflns_limit_l_min -29
_diffrn_reflns_number 44285
_diffrn_reflns_theta_full 28.33
_diffrn_reflns_theta_max 28.33
_diffrn_reflns_theta_min 2.07
_exptl_absorpt_coefficient_mu 1.740
_exptl_absorpt_correction_T_max 0.7334
_exptl_absorpt_correction_T_min 0.6802
_exptl_absorpt_correction_type multi-scan
_exptl_absorpt_process_details 'SADABS, Bruker (2003)'
_exptl_crystal_colour orange
_exptl_crystal_density_diffrn 1.249
_exptl_crystal_density_meas ?
_exptl_crystal_description block
_exptl_crystal_F_000 1824
_exptl_crystal_size_max 0.24
_exptl_crystal_size_mid 0.22
_exptl_crystal_size_min 0.19
_refine_diff_density_max 0.833
_refine_diff_density_min -0.560
_refine_diff_density_rms 0.062
_refine_ls_extinction_method none
_refine_ls_goodness_of_fit_ref 1.028
_refine_ls_hydrogen_treatment constr
_refine_ls_matrix_type full
_refine_ls_number_parameters 467
_refine_ls_number_reflns 11487
_refine_ls_number_restraints 212
_refine_ls_restrained_S_all 1.023
_refine_ls_R_factor_all 0.0323
_refine_ls_R_factor_gt 0.0254
_refine_ls_shift/su_max 0.002
_refine_ls_shift/su_mean 0.000
_refine_ls_structure_factor_coef Fsqd
_refine_ls_weighting_details 'calc w=1/[\s^2^(Fo^2^)+(0.0381P)^2^+2.1603P] where P=(Fo^2^+2Fc^2^)/3'
_refine_ls_weighting_scheme calc
_refine_ls_wR_factor_gt 0.0653
_refine_ls_wR_factor_ref 0.0693
_reflns_number_gt 9897
_reflns_number_total 11487
_reflns_threshold_expression >2sigma(I)
_cod_data_source_file ja207891y_si_002.cif
_cod_data_source_block mm078
_cod_depositor_comments
;
The following automatic conversions were performed:

'_exptl_crystal_density_meas' value 'n/a' was changed to '?' - the
value is perceived as not measured.

Automatic conversion script
Id: cif_fix_values 3008 2015-01-20 13:52:24Z robertas 
;
_cod_original_formula_sum 'C39.50 H70 Dy Li O3 Si4'
_cod_database_code 4107178

loop_
_symmetry_equiv_pos_as_xyz
'x, y, z'
'-x, y+1/2, -z+1/2'
'-x, -y, -z'
'x, -y-1/2, z-1/2'

loop_
_atom_site_label
_atom_site_type_symbol
_atom_site_fract_x
_atom_site_fract_y
_atom_site_fract_z
_atom_site_U_iso_or_equiv
_atom_site_adp_type
_atom_site_occupancy
_atom_site_symmetry_multiplicity
_atom_site_calc_flag
_atom_site_refinement_flags
_atom_site_disorder_assembly
_atom_site_disorder_group
Dy1 Dy 0.900437(8) 0.646967(5) 0.770054(4) 0.02938(4) Uani 1 1 d . A .
Li1 Li 0.8742(5) 0.7388(3) 0.9572(2) 0.0601(12) Uani 1 1 d . A .
O1 O 0.7434(2) 0.80694(12) 0.97100(10) 0.0746(6) Uani 1 1 d . . .
O2 O 0.9910(2) 0.79765(13) 1.01547(9) 0.0708(6) Uani 1 1 d . A .
O3 O 0.8452(3) 0.65966(12) 0.99740(14) 0.0877(8) Uani 1 1 d . . .
Si1 Si 1.24058(7) 0.68319(5) 0.89523(4) 0.0575(2) Uani 1 1 d . B .
Si2 Si 0.69750(7) 0.47850(4) 0.82602(4) 0.04970(17) Uani 1 1 d . . .
Si3 Si 0.56751(7) 0.72180(4) 0.66588(4) 0.05409(19) Uani 1 1 d . A .
Si4 Si 1.07034(9) 0.48960(4) 0.68597(5) 0.0637(2) Uani 1 1 d . . .
C1 C 0.8473(2) 0.73101(13) 0.85359(11) 0.0453(5) Uani 1 1 d U . .
H1A H 0.8246 0.7778 0.8524 0.054 Uiso 1 1 calc R B .
C2 C 0.9812(2) 0.72098(13) 0.86815(11) 0.0432(5) Uani 1 1 d U A .
H2A H 1.0266 0.7626 0.8760 0.052 Uiso 1 1 calc R . .
C3 C 1.0651(2) 0.66419(13) 0.87398(10) 0.0418(5) Uani 1 1 d U . .
C4 C 1.0402(2) 0.59317(13) 0.86607(10) 0.0417(5) Uani 1 1 d U A .
H4A H 1.1179 0.5678 0.8715 0.050 Uiso 1 1 calc R . .
C5 C 0.9316(2) 0.55027(12) 0.85237(10) 0.0405(5) Uani 1 1 d U . .
H5A H 0.9557 0.5038 0.8518 0.049 Uiso 1 1 calc R B .
C6 C 0.7961(2) 0.55838(12) 0.83922(10) 0.0396(5) Uani 1 1 d U A .
C7 C 0.7187(2) 0.61750(13) 0.83472(10) 0.0405(5) Uani 1 1 d U . .
H7A H 0.6298 0.6067 0.8255 0.049 Uiso 1 1 calc R B .
C8 C 0.7385(2) 0.68804(13) 0.84033(11) 0.0442(5) Uani 1 1 d U A .
H8A H 0.6601 0.7128 0.8336 0.053 Uiso 1 1 calc R . .
C9 C 1.2692(4) 0.7766(2) 0.9036(3) 0.143(3) Uani 1 1 d . . .
H9A H 1.2348 0.7995 0.8659 0.214 Uiso 1 1 calc R B .
H9B H 1.3617 0.7853 0.9140 0.214 Uiso 1 1 calc R . .
H9C H 1.2260 0.7941 0.9353 0.214 Uiso 1 1 calc R . .
C10 C 1.3065(4) 0.6408(2) 0.96720(17) 0.0854(12) Uani 1 1 d . . .
H10A H 1.2913 0.5917 0.9634 0.128 Uiso 1 1 calc R B .
H10B H 1.2638 0.6589 0.9989 0.128 Uiso 1 1 calc R . .
H10C H 1.3991 0.6494 0.9772 0.128 Uiso 1 1 calc R . .
C11 C 1.3364(3) 0.6503(3) 0.8413(2) 0.114(2) Uani 1 1 d . . .
H11A H 1.3225 0.6012 0.8365 0.171 Uiso 1 1 calc R B .
H11B H 1.4277 0.6592 0.8560 0.171 Uiso 1 1 calc R . .
H11C H 1.3102 0.6729 0.8028 0.171 Uiso 1 1 calc R . .
C12 C 0.6057(3) 0.47339(18) 0.74869(15) 0.0754(10) Uani 1 1 d . . .
H12A H 0.6656 0.4727 0.7203 0.113 Uiso 1 1 calc R . .
H12B H 0.5490 0.5130 0.7408 0.113 Uiso 1 1 calc R . .
H12C H 0.5539 0.4318 0.7442 0.113 Uiso 1 1 calc R . .
C13 C 0.5761(4) 0.4782(2) 0.8772(2) 0.1005(15) Uani 1 1 d . . .
H13A H 0.5242 0.4367 0.8707 0.151 Uiso 1 1 calc R . .
H13B H 0.5201 0.5180 0.8689 0.151 Uiso 1 1 calc R . .
H13C H 0.6206 0.4797 0.9188 0.151 Uiso 1 1 calc R . .
C14 C 0.7969(4) 0.40053(18) 0.8437(3) 0.1110(18) Uani 1 1 d . . .
H14A H 0.8622 0.3985 0.8179 0.167 Uiso 1 1 calc R . .
H14B H 0.7417 0.3603 0.8369 0.167 Uiso 1 1 calc R . .
H14C H 0.8392 0.4018 0.8856 0.167 Uiso 1 1 calc R . .
C15 C 0.8531(2) 0.57268(11) 0.67337(10) 0.0353(4) Uani 1 1 d U . .
H15A H 0.8219 0.5280 0.6641 0.042 Uiso 1 1 calc R A .
C16 C 0.7514(2) 0.62003(12) 0.66876(10) 0.0354(4) Uani 1 1 d U A .
H16A H 0.6702 0.5987 0.6572 0.043 Uiso 1 1 calc R . .
C17 C 0.7381(2) 0.69144(11) 0.67685(10) 0.0366(4) Uani 1 1 d U . .
C18 C 0.8315(2) 0.74352(11) 0.69099(11) 0.0414(5) Uani 1 1 d U A .
H18A H 0.7932 0.7871 0.6918 0.050 Uiso 1 1 calc R . .
C19 C 0.9664(2) 0.74663(12) 0.70412(11) 0.0437(5) Uani 1 1 d U . .
H19A H 0.9969 0.7918 0.7116 0.052 Uiso 1 1 calc R A .
C20 C 1.0675(2) 0.69911(13) 0.70888(11) 0.0430(5) Uani 1 1 d U A .
H20A H 1.1494 0.7201 0.7185 0.052 Uiso 1 1 calc R . .
C21 C 1.0770(2) 0.62843(13) 0.70297(11) 0.0408(5) Uani 1 1 d U . .
H21A H 1.1638 0.6133 0.7109 0.049 Uiso 1 1 calc R A .
C22 C 0.9893(2) 0.57367(11) 0.68807(10) 0.0378(5) Uani 1 1 d U A .
C23 C 0.5071(4) 0.7372(3) 0.5856(2) 0.130(2) Uani 1 1 d . . .
H23A H 0.5139 0.6953 0.5631 0.195 Uiso 1 1 calc R A .
H23B H 0.5584 0.7730 0.5711 0.195 Uiso 1 1 calc R . .
H23C H 0.4169 0.7515 0.5802 0.195 Uiso 1 1 calc R . .
C24 C 0.5534(4) 0.8022(2) 0.7089(3) 0.137(2) Uani 1 1 d . . .
H24A H 0.4634 0.8169 0.7025 0.205 Uiso 1 1 calc R A .
H24B H 0.6063 0.8378 0.6951 0.205 Uiso 1 1 calc R . .
H24C H 0.5831 0.7939 0.7516 0.205 Uiso 1 1 calc R . .
C25 C 0.4570(3) 0.65893(19) 0.69048(17) 0.0705(9) Uani 1 1 d . . .
H25A H 0.4617 0.6161 0.6689 0.106 Uiso 1 1 calc R A .
H25B H 0.3688 0.6764 0.6820 0.106 Uiso 1 1 calc R . .
H25C H 0.4819 0.6510 0.7335 0.106 Uiso 1 1 calc R . .
C26 C 1.1803(11) 0.4950(5) 0.6304(5) 0.153(4) Uani 0.65 1 d P A 1
H26A H 1.2634 0.5134 0.6497 0.229 Uiso 0.65 1 calc PR A 1
H26B H 1.1427 0.5250 0.5976 0.229 Uiso 0.65 1 calc PR A 1
H26C H 1.1928 0.4496 0.6147 0.229 Uiso 0.65 1 calc PR A 1
C27 C 0.9636(9) 0.4179(4) 0.6685(5) 0.133(5) Uani 0.65 1 d PU A 1
H27A H 0.9364 0.4015 0.7050 0.199 Uiso 0.65 1 calc PR A 1
H27B H 1.0085 0.3814 0.6511 0.199 Uiso 0.65 1 calc PR A 1
H27C H 0.8879 0.4319 0.6397 0.199 Uiso 0.65 1 calc PR A 1
C28 C 1.1773(8) 0.4687(4) 0.7612(4) 0.116(3) Uani 0.65 1 d PU A 1
H28A H 1.1591 0.5008 0.7916 0.174 Uiso 0.65 1 calc PR A 1
H28B H 1.2679 0.4723 0.7572 0.174 Uiso 0.65 1 calc PR A 1
H28C H 1.1592 0.4224 0.7732 0.174 Uiso 0.65 1 calc PR A 1
C26' C 1.0317(18) 0.4618(7) 0.5985(6) 0.125(6) Uani 0.35 1 d P A 2
H26D H 0.9670 0.4925 0.5767 0.188 Uiso 0.35 1 calc PR A 2
H26E H 0.9989 0.4151 0.5953 0.188 Uiso 0.35 1 calc PR A 2
H26F H 1.1106 0.4644 0.5814 0.188 Uiso 0.35 1 calc PR A 2
C27' C 0.984(2) 0.4222(6) 0.7157(10) 0.144(9) Uani 0.35 1 d PU A 2
H27D H 0.9922 0.4278 0.7591 0.216 Uiso 0.35 1 calc PR A 2
H27E H 1.0204 0.3782 0.7070 0.216 Uiso 0.35 1 calc PR A 2
H27F H 0.8933 0.4240 0.6973 0.216 Uiso 0.35 1 calc PR A 2
C28' C 1.2356(11) 0.4880(7) 0.7066(13) 0.157(9) Uani 0.35 1 d PU A 2
H28D H 1.2591 0.5013 0.7487 0.235 Uiso 0.35 1 calc PR A 2
H28E H 1.2743 0.5199 0.6817 0.235 Uiso 0.35 1 calc PR A 2
H28F H 1.2673 0.4420 0.7013 0.235 Uiso 0.35 1 calc PR A 2
C29 C 0.6290(4) 0.8256(3) 0.9334(2) 0.1001(14) Uani 1 1 d . . .
H29A H 0.5967 0.7870 0.9079 0.150 Uiso 1 1 calc R . .
H29B H 0.6456 0.8640 0.9084 0.150 Uiso 1 1 calc R . .
H29C H 0.5647 0.8387 0.9576 0.150 Uiso 1 1 calc R . .
C30 C 0.7980(4) 0.85907(17) 1.00945(16) 0.0731(9) Uani 1 1 d U B .
H30A H 0.7344 0.8760 1.0332 0.088 Uiso 1 1 calc R . .
H30B H 0.8234 0.8974 0.9858 0.088 Uiso 1 1 calc R . .
C31 C 0.9109(4) 0.8326(2) 1.04928(16) 0.0784(10) Uani 1 1 d U . .
H31A H 0.9591 0.8706 1.0713 0.094 Uiso 1 1 calc R B .
H31B H 0.8834 0.8014 1.0788 0.094 Uiso 1 1 calc R . .
C32 C 1.1057(4) 0.7744(3) 1.0518(2) 0.1187(19) Uani 1 1 d . . .
H32A H 1.1585 0.7506 1.0269 0.178 Uiso 1 1 calc R B .
H32B H 1.0841 0.7432 1.0822 0.178 Uiso 1 1 calc R . .
H32C H 1.1536 0.8133 1.0713 0.178 Uiso 1 1 calc R . .
C33 C 0.7078(8) 0.6370(4) 0.9952(5) 0.115(3) Uani 0.65 1 d PU B 1
H33A H 0.6567 0.6724 1.0114 0.138 Uiso 0.65 1 calc PR B 1
H33B H 0.6663 0.6258 0.9539 0.138 Uiso 0.65 1 calc PR B 1
C34 C 0.7230(9) 0.5753(5) 1.0340(4) 0.111(3) Uani 0.65 1 d PU B 1
H34A H 0.7326 0.5876 1.0767 0.133 Uiso 0.65 1 calc PR B 1
H34B H 0.6490 0.5441 1.0235 0.133 Uiso 0.65 1 calc PR B 1
C33' C 0.795(2) 0.6516(7) 1.0540(8) 0.133(5) Uani 0.35 1 d PU B 2
H33C H 0.8505 0.6771 1.0861 0.159 Uiso 0.35 1 calc PR B 2
H33D H 0.7074 0.6711 1.0492 0.159 Uiso 0.35 1 calc PR B 2
C34' C 0.7911(19) 0.5856(9) 1.0702(9) 0.131(5) Uani 0.35 1 d PU B 2
H34C H 0.7021 0.5720 1.0731 0.157 Uiso 0.35 1 calc PR B 2
H34D H 0.8468 0.5777 1.1093 0.157 Uiso 0.35 1 calc PR B 2
C35 C 0.8408(6) 0.5452(3) 1.0202(3) 0.138(2) Uani 1 1 d U . .
H35A H 0.8208 0.5144 0.9854 0.166 Uiso 0.65 1 calc PR B 1
H35B H 0.8853 0.5188 1.0548 0.166 Uiso 0.65 1 calc PR B 1
H35C H 0.8905 0.5042 1.0352 0.166 Uiso 0.35 1 calc PR B 2
H35D H 0.7719 0.5334 0.9864 0.166 Uiso 0.35 1 calc PR B 2
C36 C 0.9226(5) 0.6020(3) 1.0066(2) 0.1109(15) Uani 1 1 d U B .
H36A H 0.9942 0.6094 1.0404 0.133 Uiso 1 1 calc R . .
H36B H 0.9594 0.5917 0.9704 0.133 Uiso 1 1 calc R . .
C37 C 0.4174(5) 0.9762(4) 1.0044(3) 0.131(4) Uiso 0.50 1 d PGU C -1
C38 C 0.4583(8) 0.9938(5) 0.9515(3) 0.128(4) Uiso 0.50 1 d PGDU C -1
H38A H 0.4081 0.9815 0.9142 0.153 Uiso 0.50 1 calc PR C -1
C39 C 0.5726(8) 1.0293(4) 0.9532(3) 0.131(4) Uiso 0.50 1 d PGU C -1
H39A H 0.6006 1.0413 0.9171 0.157 Uiso 0.50 1 calc PR C -1
C40 C 0.6460(6) 1.0472(4) 1.0078(4) 0.159(6) Uiso 0.50 1 d PGU C -1
H40A H 0.7242 1.0715 1.0089 0.191 Uiso 0.50 1 calc PR C -1
C41 C 0.6051(6) 1.0297(3) 1.0607(3) 0.100(3) Uiso 0.50 1 d PGU C -1
H41A H 0.6553 1.0419 1.0980 0.119 Uiso 0.50 1 calc PR C -1
C42 C 0.4908(6) 0.9941(3) 1.0590(3) 0.0776(19) Uiso 0.50 1 d PGDU C -1
H42A H 0.4628 0.9821 1.0951 0.093 Uiso 0.50 1 calc PR C -1
C43 C 0.298(2) 0.9408(13) 1.0026(7) 0.269(11) Uiso 0.50 1 d PDU C -1
H43A H 0.2590 0.9317 0.9609 0.404 Uiso 0.50 1 calc PR C -1
H43B H 0.2389 0.9688 1.0213 0.404 Uiso 0.50 1 calc PR C -1
H43C H 0.3132 0.8977 1.0243 0.404 Uiso 0.50 1 calc PR C -1

loop_
_atom_site_aniso_label
_atom_site_aniso_U_11
_atom_site_aniso_U_22
_atom_site_aniso_U_33
_atom_site_aniso_U_23
_atom_site_aniso_U_13
_atom_site_aniso_U_12
Dy1 0.02884(6) 0.03103(6) 0.02877(6) -0.00018(4) 0.00635(4) 0.00002(3)
Li1 0.070(3) 0.064(3) 0.049(3) -0.011(2) 0.017(2) 0.003(2)
O1 0.0795(15) 0.0748(15) 0.0697(14) -0.0261(12) 0.0138(12) 0.0146(12)
O2 0.0722(14) 0.0916(16) 0.0516(12) -0.0236(11) 0.0191(10) -0.0032(12)
O3 0.113(2) 0.0621(14) 0.102(2) 0.0035(13) 0.0554(18) 0.0068(14)
Si1 0.0358(4) 0.0663(5) 0.0657(5) 0.0010(4) -0.0045(3) -0.0118(3)
Si2 0.0442(4) 0.0470(4) 0.0552(4) 0.0141(3) 0.0011(3) -0.0131(3)
Si3 0.0388(4) 0.0546(4) 0.0664(5) 0.0167(4) 0.0025(3) 0.0133(3)
Si4 0.0615(5) 0.0480(4) 0.0857(6) -0.0109(4) 0.0246(4) 0.0178(4)
C1 0.0469(13) 0.0469(13) 0.0440(13) -0.0140(11) 0.0133(10) 0.0011(10)
C2 0.0454(13) 0.0464(13) 0.0382(12) -0.0111(10) 0.0080(10) -0.0087(10)
C3 0.0357(11) 0.0541(13) 0.0337(11) 0.0005(10) 0.0007(9) -0.0075(10)
C4 0.0326(11) 0.0505(13) 0.0397(12) 0.0083(10) -0.0002(9) 0.0005(9)
C5 0.0390(11) 0.0417(12) 0.0391(12) 0.0093(9) 0.0023(9) -0.0009(9)
C6 0.0386(11) 0.0442(12) 0.0359(11) 0.0060(9) 0.0066(9) -0.0068(9)
C7 0.0303(10) 0.0525(13) 0.0402(12) 0.0008(10) 0.0099(9) -0.0046(9)
C8 0.0378(12) 0.0518(14) 0.0460(13) -0.0074(11) 0.0160(10) 0.0042(10)
C9 0.057(2) 0.081(3) 0.270(8) 0.017(4) -0.029(3) -0.029(2)
C10 0.057(2) 0.123(3) 0.066(2) -0.005(2) -0.0194(17) -0.0002(19)
C11 0.0365(17) 0.228(7) 0.078(3) -0.019(3) 0.0135(17) -0.009(2)
C12 0.083(2) 0.068(2) 0.0668(19) 0.0128(16) -0.0116(16) -0.0369(17)
C13 0.107(3) 0.108(3) 0.096(3) 0.004(2) 0.045(3) -0.057(3)
C14 0.075(2) 0.0507(19) 0.188(5) 0.026(3) -0.031(3) -0.0082(17)
C15 0.0395(11) 0.0320(10) 0.0348(11) -0.0044(8) 0.0069(9) -0.0016(8)
C16 0.0335(10) 0.0387(11) 0.0334(11) 0.0012(9) 0.0035(8) -0.0018(9)
C17 0.0364(11) 0.0366(11) 0.0362(11) 0.0068(9) 0.0043(9) 0.0043(9)
C18 0.0486(13) 0.0306(10) 0.0457(13) 0.0070(9) 0.0102(10) 0.0034(9)
C19 0.0502(13) 0.0339(11) 0.0487(13) 0.0028(10) 0.0130(11) -0.0098(10)
C20 0.0359(11) 0.0503(13) 0.0447(13) 0.0017(11) 0.0126(9) -0.0105(10)
C21 0.0304(10) 0.0538(13) 0.0405(12) -0.0017(10) 0.0122(9) 0.0015(9)
C22 0.0387(11) 0.0388(11) 0.0373(11) -0.0037(9) 0.0107(9) 0.0050(9)
C23 0.056(2) 0.233(6) 0.095(3) 0.099(4) -0.004(2) 0.012(3)
C24 0.079(3) 0.082(3) 0.239(7) -0.042(4) -0.001(3) 0.046(2)
C25 0.0388(14) 0.096(2) 0.082(2) 0.0199(18) 0.0234(15) 0.0128(14)
C26 0.169(9) 0.127(7) 0.195(10) -0.029(7) 0.127(9) 0.046(7)
C27 0.108(6) 0.046(3) 0.227(12) -0.049(6) -0.018(7) 0.016(3)
C28 0.113(6) 0.089(5) 0.126(6) -0.009(4) -0.034(5) 0.066(4)
C26' 0.187(16) 0.102(10) 0.089(9) -0.043(8) 0.032(10) 0.053(10)
C27' 0.22(2) 0.025(5) 0.23(2) 0.026(9) 0.157(19) 0.028(8)
C28' 0.052(7) 0.069(8) 0.34(3) 0.022(13) 0.000(11) 0.022(6)
C29 0.074(3) 0.123(3) 0.103(3) -0.037(3) 0.014(2) 0.023(2)
C30 0.101(3) 0.0603(19) 0.062(2) -0.0150(15) 0.0263(19) 0.0063(17)
C31 0.103(3) 0.082(2) 0.0522(18) -0.0246(17) 0.0191(18) 0.006(2)
C32 0.076(3) 0.189(5) 0.087(3) -0.049(3) 0.005(2) 0.020(3)
C33 0.095(5) 0.104(5) 0.165(8) 0.031(5) 0.077(5) 0.018(4)
C34 0.119(6) 0.123(6) 0.099(5) 0.035(5) 0.045(5) -0.019(5)
C33' 0.197(14) 0.106(7) 0.129(11) 0.016(8) 0.123(10) 0.008(9)
C34' 0.147(13) 0.116(9) 0.140(12) 0.074(9) 0.053(9) 0.017(10)
C35 0.152(5) 0.098(4) 0.161(5) 0.046(4) 0.020(4) 0.013(3)
C36 0.121(4) 0.120(4) 0.096(3) 0.039(3) 0.029(3) 0.022(3)

loop_
_atom_type_symbol
_atom_type_description
_atom_type_scat_dispersion_real
_atom_type_scat_dispersion_imag
_atom_type_scat_source
C C 0.0033 0.0016 'International Tables Vol C Tables 4.2.6.8 and 6.1.1.4'
H H 0.0000 0.0000 'International Tables Vol C Tables 4.2.6.8 and 6.1.1.4'
O O 0.0106 0.0060 'International Tables Vol C Tables 4.2.6.8 and 6.1.1.4'
Si Si 0.0817 0.0704 'International Tables Vol C Tables 4.2.6.8 and 6.1.1.4'
Li Li -0.0003 0.0001 'International Tables Vol C Tables 4.2.6.8 and 6.1.1.4'
Dy Dy -0.1892 4.4098 'International Tables Vol C Tables 4.2.6.8 and 6.1.1.4'

loop_
_geom_angle_atom_site_label_1
_geom_angle_atom_site_label_2
_geom_angle_atom_site_label_3
_geom_angle
C16 Dy1 C15 31.37(7)
C16 Dy1 C21 80.81(7)
C15 Dy1 C21 59.12(7)
C16 Dy1 C18 59.35(7)
C15 Dy1 C18 80.76(7)
C21 Dy1 C18 81.05(8)
C16 Dy1 C19 80.08(7)
C15 Dy1 C19 88.22(7)
C21 Dy1 C19 59.31(8)
C18 Dy1 C19 30.98(8)
C16 Dy1 C17 31.59(7)
C15 Dy1 C17 60.43(7)
C21 Dy1 C17 90.45(7)
C18 Dy1 C17 31.29(7)
C19 Dy1 C17 59.62(7)
C16 Dy1 C4 144.60(7)
C15 Dy1 C4 118.01(7)
C21 Dy1 C4 94.17(8)
C18 Dy1 C4 154.84(8)
C19 Dy1 C4 127.21(8)
C17 Dy1 C4 173.13(7)
C16 Dy1 C20 88.29(7)
C15 Dy1 C20 79.75(7)
C21 Dy1 C20 30.89(8)
C18 Dy1 C20 59.32(8)
C19 Dy1 C20 31.01(8)
C17 Dy1 C20 81.26(8)
C4 Dy1 C20 105.26(8)
C16 Dy1 C5 117.37(7)
C15 Dy1 C5 100.05(7)
C21 Dy1 C5 107.21(8)
C18 Dy1 C5 170.92(7)
C19 Dy1 C5 157.50(8)
C17 Dy1 C5 142.28(7)
C4 Dy1 C5 31.05(7)
C20 Dy1 C5 129.76(8)
C16 Dy1 C22 60.15(7)
C15 Dy1 C22 31.24(7)
C21 Dy1 C22 31.25(7)
C18 Dy1 C22 90.14(7)
C19 Dy1 C22 81.06(7)
C17 Dy1 C22 82.85(7)
C4 Dy1 C22 98.51(7)
C20 Dy1 C22 59.39(8)
C5 Dy1 C22 95.15(7)
C16 Dy1 C1 126.09(8)
C15 Dy1 C1 156.60(7)
C21 Dy1 C1 139.55(8)
C18 Dy1 C1 88.33(8)
C19 Dy1 C1 93.02(8)
C17 Dy1 C1 100.37(8)
C4 Dy1 C1 79.34(8)
C20 Dy1 C1 112.27(8)
C5 Dy1 C1 87.59(8)
C22 Dy1 C1 170.73(8)
C16 Dy1 C8 103.85(7)
C15 Dy1 C8 128.72(7)
C21 Dy1 C8 169.80(8)
C18 Dy1 C8 93.44(8)
C19 Dy1 C8 112.11(8)
C17 Dy1 C8 89.17(8)
C4 Dy1 C8 87.18(8)
C20 Dy1 C8 139.21(8)
C5 Dy1 C8 78.95(8)
C22 Dy1 C8 158.33(8)
C1 Dy1 C8 30.95(8)
O3 Li1 O1 108.0(3)
O3 Li1 O2 107.0(3)
O1 Li1 O2 82.6(2)
O3 Li1 C1 116.1(3)
O1 Li1 C1 103.8(2)
O2 Li1 C1 131.1(3)
O3 Li1 C2 114.5(2)
O1 Li1 C2 130.1(3)
O2 Li1 C2 107.5(2)
C1 Li1 C2 33.62(10)
O3 Li1 C31 101.6(2)
O1 Li1 C31 56.02(16)
O2 Li1 C31 29.42(13)
C1 Li1 C31 141.8(3)
C2 Li1 C31 132.9(2)
C30 O1 C29 114.0(3)
C30 O1 Li1 111.6(3)
C29 O1 Li1 128.9(3)
C31 O2 C32 111.8(3)
C31 O2 Li1 106.3(3)
C32 O2 Li1 124.2(3)
C36 O3 C33' 94.0(7)
C36 O3 C33 107.5(4)
C33' O3 C33 60.8(9)
C36 O3 Li1 127.9(3)
C33' O3 Li1 129.1(6)
C33 O3 Li1 118.0(4)
C11 Si1 C9 108.5(3)
C11 Si1 C10 105.2(2)
C9 Si1 C10 108.8(2)
C11 Si1 C3 113.15(16)
C9 Si1 C3 111.02(16)
C10 Si1 C3 109.91(15)
C12 Si2 C14 110.0(2)
C12 Si2 C13 106.62(19)
C14 Si2 C13 106.5(2)
C12 Si2 C6 112.35(12)
C14 Si2 C6 112.21(14)
C13 Si2 C6 108.84(15)
C23 Si3 C25 106.2(2)
C23 Si3 C17 110.06(16)
C25 Si3 C17 112.87(12)
C23 Si3 C24 109.3(3)
C25 Si3 C24 107.1(2)
C17 Si3 C24 111.11(17)
C28' Si4 C27' 115.8(10)
C28' Si4 C27 127.5(5)
C27' Si4 C27 34.2(7)
C28' Si4 C26 57.7(9)
C27' Si4 C26 135.3(5)
C27 Si4 C26 109.5(5)
C28' Si4 C22 117.1(5)
C27' Si4 C22 112.2(5)
C27 Si4 C22 115.2(3)
C26 Si4 C22 108.0(3)
C28' Si4 C28 49.0(9)
C27' Si4 C28 76.5(8)
C27 Si4 C28 106.1(5)
C26 Si4 C28 106.0(5)
C22 Si4 C28 111.6(2)
C28' Si4 C26' 106.5(11)
C27' Si4 C26' 98.0(8)
C27 Si4 C26' 64.1(6)
C26 Si4 C26' 52.8(6)
C22 Si4 C26' 104.4(4)
C28 Si4 C26' 143.0(4)
C8 C1 C2 135.3(2)
C8 C1 Li1 101.9(2)
C2 C1 Li1 80.2(2)
C8 C1 Dy1 74.90(13)
C2 C1 Dy1 75.69(13)
Li1 C1 Dy1 139.67(17)
C3 C2 C1 135.8(2)
C3 C2 Li1 113.4(2)
C1 C2 Li1 66.16(18)
C3 C2 Dy1 75.69(13)
C1 C2 Dy1 73.64(13)
Li1 C2 Dy1 128.71(16)
C2 C3 C4 131.4(2)
C2 C3 Si1 116.20(18)
C4 C3 Si1 112.37(18)
C2 C3 Dy1 73.75(13)
C4 C3 Dy1 71.97(13)
Si1 C3 Dy1 135.23(12)
C5 C4 C3 137.4(2)
C5 C4 Dy1 74.98(13)
C3 C4 Dy1 77.03(13)
C6 C5 C4 136.8(2)
C6 C5 Dy1 76.88(13)
C4 C5 Dy1 73.97(13)
C5 C6 C7 131.0(2)
C5 C6 Si2 116.74(18)
C7 C6 Si2 112.25(17)
C5 C6 Dy1 72.40(12)
C7 C6 Dy1 73.54(12)
Si2 C6 Dy1 135.69(11)
C6 C7 C8 136.9(2)
C6 C7 Dy1 75.97(12)
C8 C7 Dy1 74.11(12)
C1 C8 C7 135.3(2)
C1 C8 Dy1 74.16(13)
C7 C8 Dy1 75.33(12)
C16 C15 C22 137.3(2)
C16 C15 Dy1 74.08(12)
C22 C15 Dy1 75.86(12)
C15 C16 C17 136.9(2)
C15 C16 Dy1 74.54(12)
C17 C16 Dy1 75.16(12)
C18 C17 C16 131.3(2)
C18 C17 Si3 114.46(16)
C16 C17 Si3 114.22(16)
C18 C17 Dy1 74.22(13)
C16 C17 Dy1 73.25(12)
Si3 C17 Dy1 133.64(11)
C19 C18 C17 135.9(2)
C19 C18 Dy1 74.68(13)
C17 C18 Dy1 74.49(12)
C18 C19 C20 135.5(2)
C18 C19 Dy1 74.34(13)
C20 C19 Dy1 74.54(13)
C21 C20 C19 135.8(2)
C21 C20 Dy1 74.37(12)
C19 C20 Dy1 74.44(13)
C20 C21 C22 135.9(2)
C20 C21 Dy1 74.74(13)
C22 C21 Dy1 75.23(12)
C15 C22 C21 131.2(2)
C15 C22 Si4 115.61(17)
C21 C22 Si4 113.20(17)
C15 C22 Dy1 72.90(12)
C21 C22 Dy1 73.52(12)
Si4 C22 Dy1 135.98(12)
O1 C30 C31 109.2(3)
O2 C31 C30 109.7(3)
O2 C31 Li1 44.27(18)
C30 C31 Li1 77.1(2)
C34 C33 O3 102.5(6)
C35 C34 C33 102.3(5)
C34' C33' O3 111.8(13)
C33' C34' C35 105.2(12)
C34 C35 C36 106.7(5)
C34 C35 C34' 39.3(8)
C36 C35 C34' 92.8(8)
O3 C36 C35 107.4(4)
C38 C37 C42 120.0
C38 C37 C43 119.9(7)
C42 C37 C43 120.1(7)
C39 C38 C37 120.0
C40 C39 C38 120.0
C39 C40 C41 120.0
C42 C41 C40 120.0
C41 C42 C37 120.0

loop_
_geom_bond_atom_site_label_1
_geom_bond_atom_site_label_2
_geom_bond_distance
Dy1 C16 2.609(2)
Dy1 C15 2.615(2)
Dy1 C21 2.631(2)
Dy1 C18 2.630(2)
Dy1 C19 2.635(2)
Dy1 C17 2.634(2)
Dy1 C4 2.636(2)
Dy1 C20 2.636(2)
Dy1 C5 2.649(2)
Dy1 C22 2.653(2)
Dy1 C1 2.650(2)
Dy1 C8 2.660(2)
Li1 O3 1.858(6)
Li1 O1 1.988(5)
Li1 O2 2.013(6)
Li1 C1 2.328(5)
Li1 C2 2.508(5)
Li1 C31 2.768(6)
O1 C30 1.405(4)
O1 C29 1.403(5)
O2 C31 1.417(4)
O2 C32 1.418(5)
O3 C36 1.393(5)
O3 C33' 1.484(12)
O3 C33 1.510(8)
Si1 C11 1.837(4)
Si1 C9 1.868(4)
Si1 C10 1.861(4)
Si1 C3 1.871(2)
Si2 C12 1.858(3)
Si2 C14 1.864(4)
Si2 C13 1.875(4)
Si2 C6 1.881(2)
Si3 C23 1.851(4)
Si3 C25 1.853(3)
Si3 C17 1.874(2)
Si3 C24 1.880(4)
Si4 C28' 1.728(12)
Si4 C27' 1.805(13)
Si4 C27 1.807(8)
Si4 C26 1.860(7)
Si4 C22 1.867(2)
Si4 C28 1.924(7)
Si4 C26' 2.034(12)
C1 C8 1.417(3)
C1 C2 1.409(3)
C2 C3 1.418(4)
C3 C4 1.428(3)
C4 C5 1.415(3)
C5 C6 1.420(3)
C6 C7 1.415(3)
C7 C8 1.406(4)
C15 C16 1.413(3)
C15 C22 1.419(3)
C16 C17 1.427(3)
C17 C18 1.420(3)
C18 C19 1.406(3)
C19 C20 1.409(3)
C20 C21 1.403(4)
C21 C22 1.424(3)
C30 C31 1.462(6)
C33 C34 1.492(11)
C34 C35 1.459(10)
C33' C34' 1.35(2)
C34' C35 1.55(2)
C35 C36 1.478(7)
C37 C38 1.3900
C37 C42 1.3900
C37 C43 1.44(2)
C38 C39 1.3900
C39 C40 1.3900
C40 C41 1.3900
C41 C42 1.3900

loop_
_geom_torsion_atom_site_label_1
_geom_torsion_atom_site_label_2
_geom_torsion_atom_site_label_3
_geom_torsion_atom_site_label_4
_geom_torsion
O3 Li1 O1 C30 108.3(3)
O2 Li1 O1 C30 2.7(3)
C1 Li1 O1 C30 -127.9(3)
C2 Li1 O1 C30 -104.1(4)
C31 Li1 O1 C30 16.2(2)
O3 Li1 O1 C29 -99.9(4)
O2 Li1 O1 C29 154.6(4)
C1 Li1 O1 C29 24.0(5)
C2 Li1 O1 C29 47.8(6)
C31 Li1 O1 C29 168.1(4)
O3 Li1 O2 C31 -83.4(3)
O1 Li1 O2 C31 23.3(3)
C1 Li1 O2 C31 125.2(3)
C2 Li1 O2 C31 153.1(3)
O3 Li1 O2 C32 48.4(4)
O1 Li1 O2 C32 155.1(3)
C1 Li1 O2 C32 -103.0(4)
C2 Li1 O2 C32 -75.0(4)
C31 Li1 O2 C32 131.8(4)
O1 Li1 O3 C36 -170.9(4)
O2 Li1 O3 C36 -83.3(5)
C1 Li1 O3 C36 73.0(5)
C2 Li1 O3 C36 35.7(5)
C31 Li1 O3 C36 -113.2(4)
O1 Li1 O3 C33' -32.5(13)
O2 Li1 O3 C33' 55.2(13)
C1 Li1 O3 C33' -148.5(13)
C2 Li1 O3 C33' 174.2(13)
C31 Li1 O3 C33' 25.3(13)
O1 Li1 O3 C33 41.3(6)
O2 Li1 O3 C33 128.9(5)
C1 Li1 O3 C33 -74.8(5)
C2 Li1 O3 C33 -112.0(5)
C31 Li1 O3 C33 99.0(5)
O3 Li1 C1 C8 38.9(3)
O1 Li1 C1 C8 -79.5(3)
O2 Li1 C1 C8 -171.7(3)
C2 Li1 C1 C8 134.5(3)
C31 Li1 C1 C8 -131.2(4)
O3 Li1 C1 C2 -95.6(3)
O1 Li1 C1 C2 146.1(3)
O2 Li1 C1 C2 53.8(4)
C31 Li1 C1 C2 94.3(4)
O3 Li1 C1 Dy1 -41.8(4)
O1 Li1 C1 Dy1 -160.14(18)
O2 Li1 C1 Dy1 107.6(4)
C2 Li1 C1 Dy1 53.8(2)
C31 Li1 C1 Dy1 148.1(3)
C16 Dy1 C1 C8 50.24(18)
C15 Dy1 C1 C8 37.7(3)
C21 Dy1 C1 C8 173.61(14)
C18 Dy1 C1 C8 99.52(16)
C19 Dy1 C1 C8 130.16(16)
C17 Dy1 C1 C8 70.50(16)
C4 Dy1 C1 C8 -102.53(16)
C20 Dy1 C1 C8 155.22(15)
C5 Dy1 C1 C8 -72.36(16)
C22 Dy1 C1 C8 -179.9(4)
C16 Dy1 C1 C2 -163.84(14)
C15 Dy1 C1 C2 -176.41(16)
C21 Dy1 C1 C2 -40.5(2)
C18 Dy1 C1 C2 -114.56(16)
C19 Dy1 C1 C2 -83.92(16)
C17 Dy1 C1 C2 -143.58(15)
C4 Dy1 C1 C2 43.40(15)
C20 Dy1 C1 C2 -58.85(17)
C5 Dy1 C1 C2 73.56(15)
C22 Dy1 C1 C2 -33.9(6)
C8 Dy1 C1 C2 145.9(2)
C16 Dy1 C1 Li1 141.0(3)
C15 Dy1 C1 Li1 128.4(3)
C21 Dy1 C1 Li1 -95.6(3)
C18 Dy1 C1 Li1 -169.7(3)
C19 Dy1 C1 Li1 -139.1(3)
C17 Dy1 C1 Li1 161.3(3)
C4 Dy1 C1 Li1 -11.8(3)
C20 Dy1 C1 Li1 -114.0(3)
C5 Dy1 C1 Li1 18.4(3)
C22 Dy1 C1 Li1 -89.1(5)
C8 Dy1 C1 Li1 90.8(3)
C8 C1 C2 C3 2.5(5)
Li1 C1 C2 C3 99.6(3)
Dy1 C1 C2 C3 -47.8(3)
C8 C1 C2 Li1 -97.1(3)
Dy1 C1 C2 Li1 -147.38(16)
C8 C1 C2 Dy1 50.2(3)
Li1 C1 C2 Dy1 147.38(16)
O3 Li1 C2 C3 -30.7(4)
O1 Li1 C2 C3 -176.7(3)
O2 Li1 C2 C3 88.1(3)
C1 Li1 C2 C3 -131.6(3)
C31 Li1 C2 C3 105.7(3)
O3 Li1 C2 C1 100.9(3)
O1 Li1 C2 C1 -45.2(3)
O2 Li1 C2 C1 -140.4(3)
C31 Li1 C2 C1 -122.7(3)
O3 Li1 C2 Dy1 59.4(4)
O1 Li1 C2 Dy1 -86.7(4)
O2 Li1 C2 Dy1 178.13(16)
C1 Li1 C2 Dy1 -41.5(2)
C31 Li1 C2 Dy1 -164.3(2)
C16 Dy1 C2 C3 179.33(14)
C15 Dy1 C2 C3 -43.2(6)
C21 Dy1 C2 C3 -59.55(16)
C18 Dy1 C2 C3 -144.43(14)
C19 Dy1 C2 C3 -115.40(14)
C17 Dy1 C2 C3 -167.40(13)
C4 Dy1 C2 C3 20.25(13)
C20 Dy1 C2 C3 -84.79(14)
C5 Dy1 C2 C3 44.80(14)
C22 Dy1 C2 C3 -40.44(19)
C1 Dy1 C2 C3 147.8(2)
C8 Dy1 C2 C3 128.12(16)
C16 Dy1 C2 C1 31.5(3)
C15 Dy1 C2 C1 168.9(5)
C21 Dy1 C2 C1 152.61(15)
C18 Dy1 C2 C1 67.74(16)
C19 Dy1 C2 C1 96.77(16)
C17 Dy1 C2 C1 44.76(18)
C4 Dy1 C2 C1 -127.58(17)
C20 Dy1 C2 C1 127.38(16)
C5 Dy1 C2 C1 -103.03(16)
C22 Dy1 C2 C1 171.73(14)
C8 Dy1 C2 C1 -19.72(15)
C16 Dy1 C2 Li1 70.7(3)
C15 Dy1 C2 Li1 -151.9(5)
C21 Dy1 C2 Li1 -168.2(2)
C18 Dy1 C2 Li1 106.9(2)
C19 Dy1 C2 Li1 136.0(2)
C17 Dy1 C2 Li1 83.9(2)
C4 Dy1 C2 Li1 -88.4(2)
C20 Dy1 C2 Li1 166.6(2)
C5 Dy1 C2 Li1 -63.8(2)
C22 Dy1 C2 Li1 -149.09(19)
C1 Dy1 C2 Li1 39.2(2)
C8 Dy1 C2 Li1 19.5(2)
C1 C2 C3 C4 0.6(5)
Li1 C2 C3 C4 79.8(3)
Dy1 C2 C3 C4 -46.6(3)
C1 C2 C3 Si1 -179.9(2)
Li1 C2 C3 Si1 -100.7(2)
Dy1 C2 C3 Si1 132.90(15)
C1 C2 C3 Dy1 47.2(3)
Li1 C2 C3 Dy1 126.36(18)
C11 Si1 C3 C2 -123.0(3)
C9 Si1 C3 C2 -0.8(3)
C10 Si1 C3 C2 119.7(2)
C11 Si1 C3 C4 56.6(3)
C9 Si1 C3 C4 178.8(3)
C10 Si1 C3 C4 -60.7(2)
C11 Si1 C3 Dy1 -29.9(3)
C9 Si1 C3 Dy1 92.3(3)
C10 Si1 C3 Dy1 -147.3(2)
C16 Dy1 C3 C2 -176.7(7)
C15 Dy1 C3 C2 171.37(13)
C21 Dy1 C3 C2 127.44(14)
C18 Dy1 C3 C2 43.94(17)
C19 Dy1 C3 C2 67.53(15)
C17 Dy1 C3 C2 23.7(2)
C4 Dy1 C3 C2 -145.1(2)
C20 Dy1 C3 C2 96.87(14)
C5 Dy1 C3 C2 -126.30(16)
C22 Dy1 C3 C2 153.31(13)
C1 Dy1 C3 C2 -18.55(14)
C8 Dy1 C3 C2 -43.08(14)
C16 Dy1 C3 C4 -31.7(8)
C15 Dy1 C3 C4 -43.57(19)
C21 Dy1 C3 C4 -87.50(14)
C18 Dy1 C3 C4 -170.99(13)
C19 Dy1 C3 C4 -147.41(14)
C17 Dy1 C3 C4 168.72(15)
C20 Dy1 C3 C4 -118.07(14)
C5 Dy1 C3 C4 18.76(13)
C22 Dy1 C3 C4 -61.62(15)
C1 Dy1 C3 C4 126.51(16)
C8 Dy1 C3 C4 101.98(15)
C16 Dy1 C3 Si1 72.2(8)
C15 Dy1 C3 Si1 60.3(2)
C21 Dy1 C3 Si1 16.40(19)
C18 Dy1 C3 Si1 -67.1(2)
C19 Dy1 C3 Si1 -43.5(2)
C17 Dy1 C3 Si1 -87.4(2)
C4 Dy1 C3 Si1 103.9(2)
C20 Dy1 C3 Si1 -14.18(19)
C5 Dy1 C3 Si1 122.7(2)
C22 Dy1 C3 Si1 42.3(2)
C1 Dy1 C3 Si1 -129.6(2)
C8 Dy1 C3 Si1 -154.1(2)
C2 C3 C4 C5 -2.8(5)
Si1 C3 C4 C5 177.7(2)
Dy1 C3 C4 C5 -49.9(3)
C2 C3 C4 Dy1 47.2(3)
Si1 C3 C4 Dy1 -132.33(14)
C16 Dy1 C4 C5 -37.0(2)
C15 Dy1 C4 C5 -59.97(16)
C21 Dy1 C4 C5 -117.01(15)
C18 Dy1 C4 C5 165.22(16)
C19 Dy1 C4 C5 -171.05(13)
C17 Dy1 C4 C5 15.1(7)
C20 Dy1 C4 C5 -146.32(14)
C22 Dy1 C4 C5 -85.85(15)
C1 Dy1 C4 C5 103.29(15)
C8 Dy1 C4 C5 73.12(15)
C16 Dy1 C4 C3 175.40(13)
C15 Dy1 C4 C3 152.46(13)
C21 Dy1 C4 C3 95.42(14)
C18 Dy1 C4 C3 17.7(3)
C19 Dy1 C4 C3 41.38(17)
C17 Dy1 C4 C3 -132.5(6)
C20 Dy1 C4 C3 66.11(15)
C5 Dy1 C4 C3 -147.6(2)
C22 Dy1 C4 C3 126.58(14)
C1 Dy1 C4 C3 -44.28(14)
C8 Dy1 C4 C3 -74.45(14)
C3 C4 C5 C6 1.1(5)
Dy1 C4 C5 C6 -49.4(3)
C3 C4 C5 Dy1 50.6(3)
C16 Dy1 C5 C6 -55.41(16)
C15 Dy1 C5 C6 -83.20(14)
C21 Dy1 C5 C6 -143.80(14)
C18 Dy1 C5 C6 11.1(5)
C19 Dy1 C5 C6 166.62(18)
C17 Dy1 C5 C6 -29.4(2)
C4 Dy1 C5 C6 147.7(2)
C20 Dy1 C5 C6 -168.17(13)
C22 Dy1 C5 C6 -114.34(15)
C1 Dy1 C5 C6 74.54(15)
C8 Dy1 C5 C6 44.59(14)
C16 Dy1 C5 C4 156.87(13)
C15 Dy1 C5 C4 129.08(15)
C21 Dy1 C5 C4 68.47(15)
C18 Dy1 C5 C4 -136.6(4)
C19 Dy1 C5 C4 18.9(3)
C17 Dy1 C5 C4 -177.09(13)
C20 Dy1 C5 C4 44.10(18)
C22 Dy1 C5 C4 97.94(15)
C1 Dy1 C5 C4 -73.19(15)
C8 Dy1 C5 C4 -103.14(15)
C4 C5 C6 C7 0.6(5)
Dy1 C5 C6 C7 -48.0(2)
C4 C5 C6 Si2 -178.6(2)
Dy1 C5 C6 Si2 132.90(14)
C4 C5 C6 Dy1 48.5(3)
C12 Si2 C6 C5 -116.2(2)
C14 Si2 C6 C5 8.4(3)
C13 Si2 C6 C5 126.0(2)
C12 Si2 C6 C7 64.5(2)
C14 Si2 C6 C7 -170.9(2)
C13 Si2 C6 C7 -53.3(2)
C12 Si2 C6 Dy1 -24.4(2)
C14 Si2 C6 Dy1 100.2(3)
C13 Si2 C6 Dy1 -142.2(2)
C16 Dy1 C6 C5 132.43(14)
C15 Dy1 C6 C5 100.96(14)
C21 Dy1 C6 C5 47.80(17)
C18 Dy1 C6 C5 -177.26(14)
C19 Dy1 C6 C5 -149.7(4)
C17 Dy1 C6 C5 160.82(14)
C4 Dy1 C6 C5 -18.73(14)
C20 Dy1 C6 C5 26.2(3)
C22 Dy1 C6 C5 71.31(15)
C1 Dy1 C6 C5 -102.16(15)
C8 Dy1 C6 C5 -126.13(16)
C16 Dy1 C6 C7 -83.33(14)
C15 Dy1 C6 C7 -114.79(14)
C21 Dy1 C6 C7 -167.96(13)
C18 Dy1 C6 C7 -33.02(19)
C19 Dy1 C6 C7 -5.5(5)
C17 Dy1 C6 C7 -54.94(15)
C4 Dy1 C6 C7 125.52(16)
C20 Dy1 C6 C7 170.45(19)
C5 Dy1 C6 C7 144.2(2)
C22 Dy1 C6 C7 -144.45(14)
C1 Dy1 C6 C7 42.08(14)
C8 Dy1 C6 C7 18.11(13)
C16 Dy1 C6 Si2 21.89(17)
C15 Dy1 C6 Si2 -9.58(17)
C21 Dy1 C6 Si2 -62.7(2)
C18 Dy1 C6 Si2 72.2(2)
C19 Dy1 C6 Si2 99.7(4)
C17 Dy1 C6 Si2 50.28(19)
C4 Dy1 C6 Si2 -129.27(19)
C20 Dy1 C6 Si2 -84.3(3)
C5 Dy1 C6 Si2 -110.5(2)
C22 Dy1 C6 Si2 -39.23(18)
C1 Dy1 C6 Si2 147.30(18)
C8 Dy1 C6 Si2 123.32(19)
C5 C6 C7 C8 0.4(5)
Si2 C6 C7 C8 179.6(2)
Dy1 C6 C7 C8 -47.2(3)
C5 C6 C7 Dy1 47.6(2)
Si2 C6 C7 Dy1 -133.26(13)
C16 Dy1 C7 C6 99.75(14)
C15 Dy1 C7 C6 70.85(14)
C21 Dy1 C7 C6 26.9(3)
C18 Dy1 C7 C6 157.79(13)
C19 Dy1 C7 C6 178.52(13)
C17 Dy1 C7 C6 131.40(14)
C4 Dy1 C7 C6 -45.34(14)
C20 Dy1 C7 C6 -160.9(4)
C5 Dy1 C7 C6 -20.62(13)
C22 Dy1 C7 C6 46.64(17)
C1 Dy1 C7 C6 -129.42(16)
C8 Dy1 C7 C6 -148.6(2)
C16 Dy1 C7 C8 -111.68(15)
C15 Dy1 C7 C8 -140.58(14)
C21 Dy1 C7 C8 175.48(19)
C18 Dy1 C7 C8 -53.64(16)
C19 Dy1 C7 C8 -32.91(19)
C17 Dy1 C7 C8 -80.03(15)
C4 Dy1 C7 C8 103.24(15)
C20 Dy1 C7 C8 -12.3(5)
C5 Dy1 C7 C8 127.95(16)
C22 Dy1 C7 C8 -164.79(14)
C1 Dy1 C7 C8 19.15(14)
C2 C1 C8 C7 -1.9(5)
Li1 C1 C8 C7 -90.0(3)
Dy1 C1 C8 C7 48.6(3)
C2 C1 C8 Dy1 -50.5(3)
Li1 C1 C8 Dy1 -138.59(17)
C6 C7 C8 C1 -0.5(5)
Dy1 C7 C8 C1 -48.2(3)
C6 C7 C8 Dy1 47.7(3)
C16 Dy1 C8 C1 -140.22(15)
C15 Dy1 C8 C1 -161.88(14)
C21 Dy1 C8 C1 -24.1(5)
C18 Dy1 C8 C1 -80.97(16)
C19 Dy1 C8 C1 -55.46(17)
C17 Dy1 C8 C1 -111.98(16)
C4 Dy1 C8 C1 73.84(16)
C20 Dy1 C8 C1 -36.4(2)
C5 Dy1 C8 C1 104.03(16)
C22 Dy1 C8 C1 179.94(18)
C16 Dy1 C8 C7 72.82(15)
C15 Dy1 C8 C7 51.16(17)
C21 Dy1 C8 C7 -171.0(4)
C18 Dy1 C8 C7 132.08(14)
C19 Dy1 C8 C7 157.58(14)
C17 Dy1 C8 C7 101.06(14)
C4 Dy1 C8 C7 -73.12(15)
C20 Dy1 C8 C7 176.62(13)
C5 Dy1 C8 C7 -42.92(14)
C22 Dy1 C8 C7 33.0(3)
C1 Dy1 C8 C7 -147.0(2)
C21 Dy1 C15 C16 -128.55(15)
C18 Dy1 C15 C16 -43.50(13)
C19 Dy1 C15 C16 -73.74(13)
C17 Dy1 C15 C16 -18.08(12)
C4 Dy1 C15 C16 154.29(12)
C20 Dy1 C15 C16 -103.78(14)
C5 Dy1 C15 C16 127.32(13)
C22 Dy1 C15 C16 -149.4(2)
C1 Dy1 C15 C16 19.7(3)
C8 Dy1 C15 C16 43.49(16)
C16 Dy1 C15 C22 149.4(2)
C21 Dy1 C15 C22 20.80(13)
C18 Dy1 C15 C22 105.85(14)
C19 Dy1 C15 C22 75.61(14)
C17 Dy1 C15 C22 131.27(15)
C4 Dy1 C15 C22 -56.36(15)
C20 Dy1 C15 C22 45.57(13)
C5 Dy1 C15 C22 -83.33(13)
C1 Dy1 C15 C22 169.09(18)
C8 Dy1 C15 C22 -167.16(13)
C22 C15 C16 C17 0.0(5)
Dy1 C15 C16 C17 46.8(3)
C22 C15 C16 Dy1 -46.8(3)
C21 Dy1 C16 C15 42.84(13)
C18 Dy1 C16 C15 127.83(14)
C19 Dy1 C16 C15 103.07(13)
C17 Dy1 C16 C15 148.99(19)
C4 Dy1 C16 C15 -41.38(18)
C20 Dy1 C16 C15 72.98(13)
C5 Dy1 C16 C15 -61.86(14)
C22 Dy1 C16 C15 17.75(12)
C1 Dy1 C16 C15 -170.45(12)
C8 Dy1 C16 C15 -146.42(13)
C15 Dy1 C16 C17 -148.99(19)
C21 Dy1 C16 C17 -106.15(13)
C18 Dy1 C16 C17 -21.16(12)
C19 Dy1 C16 C17 -45.92(13)
C4 Dy1 C16 C17 169.63(13)
C20 Dy1 C16 C17 -76.02(13)
C5 Dy1 C16 C17 149.15(12)
C22 Dy1 C16 C17 -131.25(14)
C1 Dy1 C16 C17 40.56(15)
C8 Dy1 C16 C17 64.59(13)
C15 C16 C17 C18 3.4(4)
Dy1 C16 C17 C18 50.0(2)
C15 C16 C17 Si3 -177.5(2)
Dy1 C16 C17 Si3 -130.91(13)
C15 C16 C17 Dy1 -46.6(3)
C23 Si3 C17 C18 94.7(3)
C25 Si3 C17 C18 -146.8(2)
C24 Si3 C17 C18 -26.5(3)
C23 Si3 C17 C16 -84.5(3)
C25 Si3 C17 C16 33.9(2)
C24 Si3 C17 C16 154.3(3)
C23 Si3 C17 Dy1 -174.1(2)
C25 Si3 C17 Dy1 -55.6(2)
C24 Si3 C17 Dy1 64.7(3)
C16 Dy1 C17 C18 -143.3(2)
C15 Dy1 C17 C18 -125.32(15)
C21 Dy1 C17 C18 -71.80(14)
C19 Dy1 C17 C18 -18.40(13)
C4 Dy1 C17 C18 156.0(6)
C20 Dy1 C17 C18 -42.19(14)
C5 Dy1 C17 C18 168.62(13)
C22 Dy1 C17 C18 -102.19(14)
C1 Dy1 C17 C18 69.01(14)
C8 Dy1 C17 C18 98.01(14)
C15 Dy1 C17 C16 17.96(12)
C21 Dy1 C17 C16 71.48(13)
C18 Dy1 C17 C16 143.3(2)
C19 Dy1 C17 C16 124.89(14)
C4 Dy1 C17 C16 -60.8(6)
C20 Dy1 C17 C16 101.09(13)
C5 Dy1 C17 C16 -48.10(18)
C22 Dy1 C17 C16 41.09(12)
C1 Dy1 C17 C16 -147.71(13)
C8 Dy1 C17 C16 -118.71(13)
C16 Dy1 C17 Si3 107.8(2)
C15 Dy1 C17 Si3 125.71(17)
C21 Dy1 C17 Si3 179.24(16)
C18 Dy1 C17 Si3 -109.0(2)
C19 Dy1 C17 Si3 -127.36(18)
C4 Dy1 C17 Si3 47.0(7)
C20 Dy1 C17 Si3 -151.16(16)
C5 Dy1 C17 Si3 59.7(2)
C22 Dy1 C17 Si3 148.84(16)
C1 Dy1 C17 Si3 -39.96(16)
C8 Dy1 C17 Si3 -10.96(16)
C16 C17 C18 C19 -2.5(5)
Si3 C17 C18 C19 178.4(2)
Dy1 C17 C18 C19 47.1(3)
C16 C17 C18 Dy1 -49.7(2)
Si3 C17 C18 Dy1 131.25(14)
C16 Dy1 C18 C19 -126.72(16)
C15 Dy1 C18 C19 -102.10(15)
C21 Dy1 C18 C19 -42.15(14)
C17 Dy1 C18 C19 -148.1(2)
C4 Dy1 C18 C19 38.5(2)
C20 Dy1 C18 C19 -18.59(14)
C5 Dy1 C18 C19 162.0(4)
C22 Dy1 C18 C19 -72.18(15)
C1 Dy1 C18 C19 98.68(15)
C8 Dy1 C18 C19 129.21(15)
C16 Dy1 C18 C17 21.35(12)
C15 Dy1 C18 C17 45.97(13)
C21 Dy1 C18 C17 105.92(14)
C19 Dy1 C18 C17 148.1(2)
C4 Dy1 C18 C17 -173.42(16)
C20 Dy1 C18 C17 129.48(16)
C5 Dy1 C18 C17 -49.9(5)
C22 Dy1 C18 C17 75.89(13)
C1 Dy1 C18 C17 -113.25(14)
C8 Dy1 C18 C17 -82.72(14)
C17 C18 C19 C20 0.0(5)
Dy1 C18 C19 C20 47.1(3)
C17 C18 C19 Dy1 -47.1(3)
C16 Dy1 C19 C18 44.43(14)
C15 Dy1 C19 C18 74.92(15)
C21 Dy1 C19 C18 129.57(17)
C17 Dy1 C19 C18 18.57(13)
C4 Dy1 C19 C18 -160.59(14)
C20 Dy1 C19 C18 147.8(2)
C5 Dy1 C19 C18 -172.69(18)
C22 Dy1 C19 C18 105.48(15)
C1 Dy1 C19 C18 -81.69(15)
C8 Dy1 C19 C18 -56.59(16)
C16 Dy1 C19 C20 -103.42(15)
C15 Dy1 C19 C20 -72.93(15)
C21 Dy1 C19 C20 -18.28(14)
C18 Dy1 C19 C20 -147.8(2)
C17 Dy1 C19 C20 -129.28(17)
C4 Dy1 C19 C20 51.57(18)
C5 Dy1 C19 C20 39.5(3)
C22 Dy1 C19 C20 -42.36(15)
C1 Dy1 C19 C20 130.46(15)
C8 Dy1 C19 C20 155.56(14)
C18 C19 C20 C21 -0.5(5)
Dy1 C19 C20 C21 46.5(3)
C18 C19 C20 Dy1 -47.0(3)
C16 Dy1 C20 C21 -74.85(15)
C15 Dy1 C20 C21 -44.46(14)
C18 Dy1 C20 C21 -129.73(17)
C19 Dy1 C20 C21 -148.3(2)
C17 Dy1 C20 C21 -105.80(15)
C4 Dy1 C20 C21 71.99(15)
C5 Dy1 C20 C21 50.14(18)
C22 Dy1 C20 C21 -18.97(13)
C1 Dy1 C20 C21 156.50(14)
C8 Dy1 C20 C21 175.77(14)
C16 Dy1 C20 C19 73.46(15)
C15 Dy1 C20 C19 103.85(15)
C21 Dy1 C20 C19 148.3(2)
C18 Dy1 C20 C19 18.57(14)
C17 Dy1 C20 C19 42.50(15)
C4 Dy1 C20 C19 -139.71(15)
C5 Dy1 C20 C19 -161.55(14)
C22 Dy1 C20 C19 129.33(17)
C1 Dy1 C20 C19 -55.19(17)
C8 Dy1 C20 C19 -35.9(2)
C19 C20 C21 C22 2.0(5)
Dy1 C20 C21 C22 48.6(3)
C19 C20 C21 Dy1 -46.6(3)
C16 Dy1 C21 C20 102.21(15)
C15 Dy1 C21 C20 126.57(17)
C18 Dy1 C21 C20 42.03(15)
C19 Dy1 C21 C20 18.35(14)
C17 Dy1 C21 C20 72.00(15)
C4 Dy1 C21 C20 -113.09(15)
C5 Dy1 C21 C20 -141.85(14)
C22 Dy1 C21 C20 147.4(2)
C1 Dy1 C21 C20 -34.7(2)
C8 Dy1 C21 C20 -15.8(5)
C16 Dy1 C21 C22 -45.15(14)
C15 Dy1 C21 C22 -20.79(13)
C18 Dy1 C21 C22 -105.33(15)
C19 Dy1 C21 C22 -129.02(16)
C17 Dy1 C21 C22 -75.37(14)
C4 Dy1 C21 C22 99.54(14)
C20 Dy1 C21 C22 -147.4(2)
C5 Dy1 C21 C22 70.79(15)
C1 Dy1 C21 C22 177.98(13)
C8 Dy1 C21 C22 -163.2(4)
C16 C15 C22 C21 -2.1(5)
Dy1 C15 C22 C21 -48.4(2)
C16 C15 C22 Si4 179.7(2)
Dy1 C15 C22 Si4 133.38(14)
C16 C15 C22 Dy1 46.3(3)
C20 C21 C22 C15 -0.2(5)
Dy1 C21 C22 C15 48.2(2)
C20 C21 C22 Si4 178.0(2)
Dy1 C21 C22 Si4 -133.56(14)
C20 C21 C22 Dy1 -48.4(3)
C28' Si4 C22 C15 -177.3(11)
C27' Si4 C22 C15 -39.8(9)
C27 Si4 C22 C15 -2.5(5)
C26 Si4 C22 C15 120.4(5)
C28 Si4 C22 C15 -123.5(4)
C26' Si4 C22 C15 65.3(6)
C28' Si4 C22 C21 4.2(11)
C27' Si4 C22 C21 141.7(9)
C27 Si4 C22 C21 179.0(5)
C26 Si4 C22 C21 -58.1(5)
C28 Si4 C22 C21 58.0(4)
C26' Si4 C22 C21 -113.2(6)
C28' Si4 C22 Dy1 -85.8(11)
C27' Si4 C22 Dy1 51.7(9)
C27 Si4 C22 Dy1 89.1(5)
C26 Si4 C22 Dy1 -148.1(5)
C28 Si4 C22 Dy1 -31.9(4)
C26' Si4 C22 Dy1 156.8(6)
C16 Dy1 C22 C15 -17.82(12)
C21 Dy1 C22 C15 -144.0(2)
C18 Dy1 C22 C15 -71.72(13)
C19 Dy1 C22 C15 -101.46(14)
C17 Dy1 C22 C15 -41.21(13)
C4 Dy1 C22 C15 132.00(13)
C20 Dy1 C22 C15 -125.25(15)
C5 Dy1 C22 C15 100.90(13)
C1 Dy1 C22 C15 -152.2(4)
C8 Dy1 C22 C15 28.0(3)
C16 Dy1 C22 C21 126.20(16)
C15 Dy1 C22 C21 144.0(2)
C18 Dy1 C22 C21 72.30(15)
C19 Dy1 C22 C21 42.56(14)
C17 Dy1 C22 C21 102.81(14)
C4 Dy1 C22 C21 -83.98(15)
C20 Dy1 C22 C21 18.77(14)
C5 Dy1 C22 C21 -115.08(14)
C1 Dy1 C22 C21 -8.2(5)
C8 Dy1 C22 C21 172.02(19)
C16 Dy1 C22 Si4 -127.23(19)
C15 Dy1 C22 Si4 -109.4(2)
C21 Dy1 C22 Si4 106.6(2)
C18 Dy1 C22 Si4 178.87(17)
C19 Dy1 C22 Si4 149.12(17)
C17 Dy1 C22 Si4 -150.62(17)
C4 Dy1 C22 Si4 22.58(17)
C20 Dy1 C22 Si4 125.33(19)
C5 Dy1 C22 Si4 -8.52(17)
C1 Dy1 C22 Si4 98.4(5)
C8 Dy1 C22 Si4 -81.4(3)
C29 O1 C30 C31 175.9(3)
Li1 O1 C30 C31 -27.7(4)
C32 O2 C31 C30 176.6(4)
Li1 O2 C31 C30 -45.0(4)
C32 O2 C31 Li1 -138.4(4)
O1 C30 C31 O2 49.0(4)
O1 C30 C31 Li1 18.6(3)
O3 Li1 C31 O2 104.2(4)
O1 Li1 C31 O2 -151.8(4)
C1 Li1 C31 O2 -84.9(4)
C2 Li1 C31 O2 -36.0(3)
O3 Li1 C31 C30 -118.9(3)
O1 Li1 C31 C30 -14.9(2)
O2 Li1 C31 C30 136.9(4)
C1 Li1 C31 C30 52.0(5)
C2 Li1 C31 C30 100.9(4)
C36 O3 C33 C34 28.7(8)
C33' O3 C33 C34 -56.0(8)
Li1 O3 C33 C34 -177.4(5)
O3 C33 C34 C35 -36.4(9)
C36 O3 C33' C34' -30(2)
C33 O3 C33' C34' 78.1(18)
Li1 O3 C33' C34' -178.1(13)
O3 C33' C34' C35 -1(2)
C33 C34 C35 C36 32.1(9)
C33 C34 C35 C34' 105.4(14)
C33' C34' C35 C34 -84.3(17)
C33' C34' C35 C36 29.0(17)
C33' O3 C36 C35 51.5(10)
C33 O3 C36 C35 -9.1(7)
Li1 O3 C36 C35 -159.6(4)
C34 C35 C36 O3 -14.7(7)
C34' C35 C36 O3 -52.1(8)
C42 C37 C38 C39 0.0
C43 C37 C38 C39 178.6(14)
C37 C38 C39 C40 0.0
C38 C39 C40 C41 0.0
C39 C40 C41 C42 0.0
C40 C41 C42 C37 0.0
C38 C37 C42 C41 0.0
C43 C37 C42 C41 -178.6(14)
